data_7235671
loop_
_publ_author_name
'G\"ulcemal, Derya'
'G\"ok\,ce, Ayta\,c G\"urhan'
'G\"ulcemal, S\"uleyman'
'\,Cetinkaya, Bekir'

_publ_section_title
;
 Hydroxyl and ester functionalized N-heterocyclic carbene complexes of
 iridium(i): efficient catalysts for transfer hydrogenation reactions
;
_journal_issue 50
_journal_name_full 'RSC Adv.'
_journal_page_first 26222
_journal_paper_doi 10.1039/C4RA02993C
_journal_volume 4
_journal_year 2014
_chemical_formula_moiety 'C37 H50 Cl Ir N2 O2'
_chemical_formula_sum 'C37 H50 Cl Ir N2 O2'
_chemical_formula_weight 782.44
_space_group_IT_number 14
_space_group_name_Hall '-P 2ybc'
_space_group_name_H-M_alt 'P 1 21/c 1'
_symmetry_cell_setting monoclinic
_symmetry_space_group_name_H-M 'P 1 21/c 1'
_atom_sites_solution_hydrogens geom
_atom_sites_solution_primary direct
_atom_sites_solution_secondary difmap
_audit_creation_method 'SHELXL-97 (Sheldrick, 2008)'
_cell_angle_alpha 90.00
_cell_angle_beta 110.400(3)
_cell_angle_gamma 90.00
_cell_formula_units_Z 4
_cell_length_a 15.8455(5)
_cell_length_b 12.8111(4)
_cell_length_c 18.1170(5)
_cell_measurement_reflns_used 4821
_cell_measurement_temperature 293(2)
_cell_measurement_theta_max 28.2830
_cell_measurement_theta_min 3.3940
_cell_volume 3447.06(19)
_computing_cell_refinement
;
CrysAlisPro, Agilent Technologies,
Version 1.171.36.32 (release 02-08-2013 CrysAlis171 .NET)
(compiled Aug  2 2013,16:46:58)
;
_computing_data_collection
;
CrysAlisPro, Agilent Technologies,
Version 1.171.36.32 (release 02-08-2013 CrysAlis171 .NET)
(compiled Aug  2 2013,16:46:58)
;
_computing_data_reduction
;
CrysAlisPro, Agilent Technologies,
Version 1.171.36.32 (release 02-08-2013 CrysAlis171 .NET)
(compiled Aug  2 2013,16:46:58)
;
_computing_molecular_graphics 'ORTEP-3 (Farrugia, 1997)'
_computing_publication_material 'SHELXL-97 (Sheldrick, 2008)'
_computing_structure_refinement 'SHELXL-97 (Sheldrick, 2008)'
_computing_structure_solution 'SHELXS-97 (Sheldrick, 2008)'
_diffrn_ambient_temperature 293(2)
_diffrn_detector_area_resol_mean 16.1333
_diffrn_measured_fraction_theta_full 0.999
_diffrn_measured_fraction_theta_max 0.999
_diffrn_measurement_device_type 'Xcalibur, Eos'
_diffrn_measurement_method '\w scans'
_diffrn_radiation_monochromator graphite
_diffrn_radiation_source 'fine-focus sealed tube'
_diffrn_radiation_type MoK\a
_diffrn_radiation_wavelength 0.71073
_diffrn_reflns_av_R_equivalents 0.0325
_diffrn_reflns_av_sigmaI/netI 0.0508
_diffrn_reflns_limit_h_max 19
_diffrn_reflns_limit_h_min -19
_diffrn_reflns_limit_k_max 16
_diffrn_reflns_limit_k_min -14
_diffrn_reflns_limit_l_max 16
_diffrn_reflns_limit_l_min -22
_diffrn_reflns_number 16266
_diffrn_reflns_theta_full 26.00
_diffrn_reflns_theta_max 26.37
_diffrn_reflns_theta_min 2.88
_exptl_absorpt_coefficient_mu 3.985
_exptl_absorpt_correction_T_max 0.637
_exptl_absorpt_correction_T_min 0.556
_exptl_absorpt_correction_type analytical
_exptl_absorpt_process_details
;
CrysAlisPro, Agilent Technologies,
Version 1.171.36.32 (release 02-08-2013 CrysAlis171 .NET)
(compiled Aug  2 2013,16:46:58)
Analytical numeric absorption correction using a multifaceted crystal
			model based on expressions derived by R.C. Clark & J.S. Reid.
(Clark, R. C. & Reid, J. S. (1995). Acta Cryst. A51, 887-897)
;
_exptl_crystal_colour yellow
_exptl_crystal_density_diffrn 1.508
_exptl_crystal_density_method 'not measured'
_exptl_crystal_description prism
_exptl_crystal_F_000 1584
_exptl_crystal_size_max 0.393
_exptl_crystal_size_mid 0.125
_exptl_crystal_size_min 0.113
_refine_diff_density_max 2.249
_refine_diff_density_min -0.966
_refine_diff_density_rms 0.094
_refine_ls_extinction_method none
_refine_ls_goodness_of_fit_ref 0.979
_refine_ls_hydrogen_treatment constr
_refine_ls_matrix_type full
_refine_ls_number_parameters 395
_refine_ls_number_reflns 7045
_refine_ls_number_restraints 24
_refine_ls_restrained_S_all 0.981
_refine_ls_R_factor_all 0.0577
_refine_ls_R_factor_gt 0.0356
_refine_ls_shift/su_max 0.031
_refine_ls_shift/su_mean 0.001
_refine_ls_structure_factor_coef Fsqd
_refine_ls_weighting_details 'calc w=1/[\s^2^(Fo^2^)+(0.0389P)^2^+0.8078P] where P=(Fo^2^+2Fc^2^)/3'
_refine_ls_weighting_scheme calc
_refine_ls_wR_factor_gt 0.0729
_refine_ls_wR_factor_ref 0.0801
_reflns_number_gt 5293
_reflns_number_total 7045
_reflns_threshold_expression >2sigma(I)
_cod_data_source_file c4ra02993c2.cif
_cod_data_source_block 3c
_cod_original_cell_volume 3447.06(18)
_cod_database_code 7235671

loop_
_symmetry_equiv_pos_as_xyz
'x, y, z'
'-x, y+1/2, -z+1/2'
'-x, -y, -z'
'x, -y-1/2, z-1/2'

loop_
_atom_site_label
_atom_site_type_symbol
_atom_site_fract_x
_atom_site_fract_y
_atom_site_fract_z
_atom_site_U_iso_or_equiv
_atom_site_adp_type
_atom_site_occupancy
_atom_site_symmetry_multiplicity
_atom_site_calc_flag
_atom_site_refinement_flags
Ir1 Ir 0.334095(11) 0.475245(16) 0.152677(9) 0.03870(7) Uani 1 1 d .
O1 O 0.25222(18) 0.7445(3) -0.00247(19) 0.0507(9) Uani 1 1 d .
N1 N 0.2542(2) 0.4075(3) -0.01719(18) 0.0328(8) Uani 1 1 d .
C1 C 0.3011(3) 0.4830(4) 0.0344(2) 0.0330(9) Uani 1 1 d .
Cl1 Cl 0.44162(8) 0.34925(13) 0.14933(7) 0.0655(4) Uani 1 1 d .
C2 C 0.3102(3) 0.5148(3) -0.0855(2) 0.0334(10) Uani 1 1 d .
O2 O 0.1867(2) 0.8273(4) -0.1154(2) 0.0877(14) Uani 1 1 d .
N2 N 0.3323(2) 0.5504(3) -0.00765(18) 0.0349(9) Uani 1 1 d .
C5 C 0.2529(3) 0.4035(4) -0.2244(2) 0.0391(11) Uani 1 1 d .
C6 C 0.3050(3) 0.4935(4) -0.2177(2) 0.0399(12) Uani 1 1 d .
C15 C 0.4067(4) 0.5055(6) 0.2757(3) 0.081(2) Uani 1 1 d U
H15 H 0.4694 0.4817 0.2930 0.097 Uiso 1 1 calc R
C7 C 0.3329(3) 0.5507(4) -0.1483(2) 0.0367(11) Uani 1 1 d .
H7 H 0.3661 0.6117 -0.1440 0.044 Uiso 1 1 calc R
C8 C 0.3323(4) 0.5296(4) -0.2858(3) 0.0572(14) Uani 1 1 d .
H8A H 0.3585 0.4722 -0.3044 0.086 Uiso 1 1 calc R
H8B H 0.3755 0.5850 -0.2685 0.086 Uiso 1 1 calc R
H8C H 0.2802 0.5543 -0.3277 0.086 Uiso 1 1 calc R
C9 C 0.2227(3) 0.3408(4) -0.3002(2) 0.0609(15) Uani 1 1 d .
H9A H 0.1939 0.3864 -0.3438 0.091 Uiso 1 1 calc R
H9B H 0.1809 0.2879 -0.2975 0.091 Uiso 1 1 calc R
H9C H 0.2740 0.3085 -0.3072 0.091 Uiso 1 1 calc R
C10 C 0.2175(3) 0.3173(4) 0.0109(2) 0.0428(11) Uani 1 1 d .
H10A H 0.1950 0.3406 0.0516 0.051 Uiso 1 1 calc R
H10B H 0.2660 0.2684 0.0350 0.051 Uiso 1 1 calc R
C3 C 0.2606(2) 0.4241(4) -0.0915(2) 0.0314(9) Uani 1 1 d .
C12 C 0.2683(4) 0.6125(5) 0.1663(3) 0.0687(16) Uani 1 1 d U
H12 H 0.2549 0.6611 0.1220 0.082 Uiso 1 1 calc R
C11 C 0.2097(3) 0.5279(4) 0.1529(3) 0.0543(13) Uani 1 1 d .
H11 H 0.1624 0.5282 0.1007 0.065 Uiso 1 1 calc R
C30 C 0.1555(3) 0.1571(4) -0.0682(2) 0.0415(11) Uani 1 1 d .
C16 C 0.3463(3) 0.4255(5) 0.2714(2) 0.0560(14) Uani 1 1 d .
H16 H 0.3735 0.3565 0.2869 0.067 Uiso 1 1 calc R
C21 C 0.5336(3) 0.7330(4) 0.0722(3) 0.0547(13) Uani 1 1 d .
H21A H 0.5360 0.7350 0.1265 0.066 Uiso 1 1 calc R
H21B H 0.5949 0.7292 0.0726 0.066 Uiso 1 1 calc R
C19 C 0.3842(3) 0.6429(3) 0.0274(2) 0.0347(10) Uani 1 1 d .
H19 H 0.3856 0.6461 0.0818 0.042 Uiso 1 1 calc R
C18 C 0.1825(4) 0.4741(5) 0.2159(3) 0.0717(17) Uani 1 1 d .
H18A H 0.1433 0.5203 0.2316 0.086 Uiso 1 1 calc R
H18B H 0.1485 0.4118 0.1936 0.086 Uiso 1 1 calc R
C17 C 0.2607(4) 0.4443(5) 0.2875(3) 0.0652(16) Uani 1 1 d .
H17A H 0.2710 0.4994 0.3263 0.078 Uiso 1 1 calc R
H17B H 0.2454 0.3815 0.3099 0.078 Uiso 1 1 calc R
C20 C 0.4818(2) 0.6367(4) 0.0318(3) 0.0441(11) Uani 1 1 d .
H20A H 0.4839 0.6312 -0.0209 0.053 Uiso 1 1 calc R
H20B H 0.5097 0.5747 0.0609 0.053 Uiso 1 1 calc R
C22 C 0.4899(3) 0.8309(4) 0.0309(3) 0.0547(13) Uani 1 1 d .
H22A H 0.4919 0.8317 -0.0220 0.066 Uiso 1 1 calc R
H22B H 0.5228 0.8911 0.0588 0.066 Uiso 1 1 calc R
C34 C 0.1830(3) 0.7868(5) -0.0574(3) 0.0566(14) Uani 1 1 d U
C25 C 0.1433(3) 0.2609(4) -0.0510(2) 0.0352(10) Uani 1 1 d .
C24 C 0.3394(2) 0.7426(4) -0.0122(2) 0.0384(11) Uani 1 1 d .
H24 H 0.3317 0.7414 -0.0683 0.046 Uiso 1 1 calc R
C23 C 0.3927(3) 0.8374(4) 0.0268(3) 0.0498(12) Uani 1 1 d .
H23A H 0.3912 0.8438 0.0797 0.060 Uiso 1 1 calc R
H23B H 0.3650 0.8993 -0.0024 0.060 Uiso 1 1 calc R
C4 C 0.2307(2) 0.3687(4) -0.1613(2) 0.0373(10) Uani 1 1 d .
H4 H 0.1962 0.3087 -0.1657 0.045 Uiso 1 1 calc R
C27 C -0.0042(3) 0.2576(5) -0.1500(3) 0.0619(16) Uani 1 1 d .
H27 H -0.0581 0.2913 -0.1771 0.074 Uiso 1 1 calc R
C26 C 0.0625(3) 0.3126(4) -0.0918(3) 0.0479(12) Uani 1 1 d .
C33 C 0.2404(3) 0.0977(4) -0.0257(3) 0.0601(14) Uani 1 1 d .
H33A H 0.2912 0.1352 -0.0296 0.090 Uiso 1 1 calc R
H33B H 0.2374 0.0299 -0.0490 0.090 Uiso 1 1 calc R
H33C H 0.2469 0.0902 0.0288 0.090 Uiso 1 1 calc R
C32 C 0.0466(3) 0.4235(5) -0.0735(4) 0.0765(17) Uani 1 1 d .
H32A H 0.0724 0.4349 -0.0177 0.115 Uiso 1 1 calc R
H32B H -0.0170 0.4368 -0.0910 0.115 Uiso 1 1 calc R
H32C H 0.0741 0.4698 -0.1001 0.115 Uiso 1 1 calc R
C13 C 0.3089(6) 0.6631(6) 0.2459(4) 0.117(3) Uani 1 1 d U
H13A H 0.2673 0.6561 0.2742 0.140 Uiso 1 1 calc R
H13B H 0.3169 0.7370 0.2388 0.140 Uiso 1 1 calc R
C35 C 0.0985(3) 0.7806(6) -0.0351(4) 0.081(2) Uani 1 1 d U
H35 H 0.1096 0.7215 0.0014 0.097 Uiso 1 1 calc R
C14 C 0.3980(6) 0.6169(8) 0.2949(4) 0.128(4) Uani 1 1 d U
H14A H 0.4459 0.6568 0.2865 0.153 Uiso 1 1 calc R
H14B H 0.4050 0.6227 0.3501 0.153 Uiso 1 1 calc R
C37 C 0.0218(5) 0.7537(10) -0.0963(6) 0.203(6) Uani 1 1 d U
H37A H 0.0068 0.8080 -0.1353 0.304 Uiso 1 1 calc R
H37B H -0.0269 0.7445 -0.0769 0.304 Uiso 1 1 calc R
H37C H 0.0318 0.6897 -0.1195 0.304 Uiso 1 1 calc R
C29 C 0.0870(3) 0.1074(5) -0.1271(3) 0.0579(14) Uani 1 1 d .
H29A H 0.0951 0.0385 -0.1393 0.069 Uiso 1 1 calc R
C28 C 0.0064(4) 0.1570(5) -0.1687(3) 0.0625(16) Uani 1 1 d .
C31 C -0.0691(4) 0.0993(7) -0.2311(4) 0.112(3) Uani 1 1 d .
H31A H -0.1254 0.1150 -0.2249 0.169 Uiso 1 1 calc R
H31B H -0.0582 0.0255 -0.2255 0.169 Uiso 1 1 calc R
H31C H -0.0712 0.1211 -0.2825 0.169 Uiso 1 1 calc R
C36 C 0.0955(5) 0.8715(7) 0.0128(5) 0.129(3) Uani 1 1 d .
H36A H 0.1558 0.8945 0.0414 0.194 Uiso 1 1 calc R
H36B H 0.0663 0.8528 0.0493 0.194 Uiso 1 1 calc R
H36C H 0.0627 0.9268 -0.0207 0.194 Uiso 1 1 calc R

loop_
_atom_site_aniso_label
_atom_site_aniso_U_11
_atom_site_aniso_U_22
_atom_site_aniso_U_33
_atom_site_aniso_U_23
_atom_site_aniso_U_13
_atom_site_aniso_U_12
Ir1 0.04914(11) 0.04188(14) 0.02526(10) -0.00035(8) 0.01319(8) -0.00360(9)
O1 0.0417(16) 0.055(2) 0.060(2) 0.0120(17) 0.0235(15) 0.0113(16)
N1 0.0400(17) 0.033(2) 0.0263(17) -0.0013(15) 0.0122(14) -0.0019(16)
C1 0.036(2) 0.034(3) 0.030(2) -0.0017(19) 0.0129(17) 0.004(2)
Cl1 0.0531(7) 0.0857(12) 0.0551(7) 0.0093(7) 0.0155(6) 0.0226(7)
C2 0.038(2) 0.036(3) 0.026(2) 0.0020(18) 0.0097(17) 0.007(2)
O2 0.056(2) 0.126(4) 0.076(3) 0.040(3) 0.017(2) 0.023(2)
N2 0.0453(19) 0.037(3) 0.0233(16) 0.0002(15) 0.0131(15) 0.0010(17)
C5 0.042(2) 0.045(3) 0.027(2) -0.0059(19) 0.0082(18) 0.002(2)
C6 0.039(2) 0.051(4) 0.027(2) 0.0039(19) 0.0088(18) 0.006(2)
C15 0.076(4) 0.131(7) 0.027(3) -0.015(3) 0.009(3) -0.029(4)
C7 0.039(2) 0.043(3) 0.028(2) 0.0034(19) 0.0103(18) -0.002(2)
C8 0.068(3) 0.075(4) 0.033(2) -0.001(2) 0.023(2) -0.014(3)
C9 0.083(3) 0.066(4) 0.034(3) -0.013(2) 0.021(2) -0.019(3)
C10 0.053(2) 0.038(3) 0.037(2) 0.004(2) 0.014(2) -0.005(2)
C3 0.0331(19) 0.035(3) 0.0252(19) 0.0030(19) 0.0097(16) 0.003(2)
C12 0.122(5) 0.047(4) 0.056(3) 0.006(3) 0.054(3) 0.012(4)
C11 0.070(3) 0.057(4) 0.043(3) 0.004(3) 0.028(2) 0.017(3)
C30 0.050(2) 0.044(3) 0.038(2) 0.000(2) 0.025(2) -0.006(2)
C16 0.066(3) 0.072(4) 0.027(2) 0.017(2) 0.012(2) 0.003(3)
C21 0.044(2) 0.053(4) 0.057(3) -0.005(3) 0.005(2) 0.000(2)
C19 0.045(2) 0.031(3) 0.028(2) -0.0043(18) 0.0128(18) 0.000(2)
C18 0.076(4) 0.079(5) 0.077(4) 0.016(3) 0.047(3) 0.015(3)
C17 0.091(4) 0.062(4) 0.051(3) 0.008(3) 0.037(3) -0.005(3)
C20 0.040(2) 0.039(3) 0.043(3) -0.004(2) 0.002(2) 0.004(2)
C22 0.052(3) 0.049(4) 0.054(3) -0.002(3) 0.007(2) -0.013(3)
C34 0.043(3) 0.057(4) 0.069(4) 0.001(3) 0.018(3) -0.001(3)
C25 0.037(2) 0.036(3) 0.034(2) -0.0010(19) 0.0153(18) -0.004(2)
C24 0.036(2) 0.038(3) 0.044(2) 0.002(2) 0.0171(19) 0.002(2)
C23 0.057(3) 0.034(3) 0.056(3) 0.000(2) 0.017(2) 0.004(2)
C4 0.038(2) 0.042(3) 0.030(2) -0.0030(19) 0.0084(18) -0.001(2)
C27 0.043(3) 0.083(5) 0.056(3) 0.008(3) 0.013(2) -0.006(3)
C26 0.044(2) 0.054(4) 0.048(3) 0.003(2) 0.019(2) -0.001(2)
C33 0.079(3) 0.049(4) 0.054(3) 0.001(3) 0.026(3) 0.011(3)
C32 0.065(3) 0.068(5) 0.093(4) 0.010(4) 0.023(3) 0.028(3)
C13 0.229(9) 0.059(5) 0.099(6) -0.037(4) 0.104(6) -0.038(6)
C35 0.043(3) 0.088(5) 0.113(5) 0.009(4) 0.031(3) 0.009(3)
C14 0.184(8) 0.140(9) 0.064(5) -0.055(5) 0.049(5) -0.091(7)
C37 0.077(5) 0.343(18) 0.207(10) -0.124(11) 0.072(6) -0.072(7)
C29 0.078(3) 0.052(4) 0.054(3) -0.007(3) 0.037(3) -0.017(3)
C28 0.065(3) 0.081(5) 0.042(3) -0.008(3) 0.019(3) -0.033(3)
C31 0.094(4) 0.147(8) 0.080(5) -0.025(5) 0.009(4) -0.068(5)
C36 0.159(7) 0.114(8) 0.177(8) -0.040(6) 0.137(6) -0.032(6)

loop_
_atom_type_symbol
_atom_type_description
_atom_type_scat_dispersion_real
_atom_type_scat_dispersion_imag
_atom_type_scat_source
C C 0.0033 0.0016 'International Tables Vol C Tables 4.2.6.8 and 6.1.1.4'
H H 0.0000 0.0000 'International Tables Vol C Tables 4.2.6.8 and 6.1.1.4'
N N 0.0061 0.0033 'International Tables Vol C Tables 4.2.6.8 and 6.1.1.4'
O O 0.0106 0.0060 'International Tables Vol C Tables 4.2.6.8 and 6.1.1.4'
Cl Cl 0.1484 0.1585 'International Tables Vol C Tables 4.2.6.8 and 6.1.1.4'
Ir Ir -1.4442 7.9887 'International Tables Vol C Tables 4.2.6.8 and 6.1.1.4'

loop_
_geom_angle_atom_site_label_1
_geom_angle_atom_site_label_2
_geom_angle_atom_site_label_3
_geom_angle
C1 Ir1 C11 95.20(17)
C1 Ir1 C12 97.37(19)
C11 Ir1 C12 38.9(2)
C1 Ir1 C15 159.0(2)
C11 Ir1 C15 96.0(2)
C12 Ir1 C15 80.5(3)
C1 Ir1 C16 163.3(2)
C11 Ir1 C16 81.49(19)
C12 Ir1 C16 90.3(2)
C15 Ir1 C16 37.2(2)
C1 Ir1 Cl1 85.90(12)
C11 Ir1 Cl1 155.74(17)
C12 Ir1 Cl1 164.99(18)
C15 Ir1 Cl1 91.1(2)
C16 Ir1 Cl1 90.50(15)
C34 O1 C24 119.6(4)
C1 N1 C3 110.2(3)
C1 N1 C10 120.5(3)
C3 N1 C10 128.7(4)
N2 C1 N1 106.5(3)
N2 C1 Ir1 128.1(3)
N1 C1 Ir1 124.5(3)
C7 C2 C3 121.2(4)
C7 C2 N2 132.1(4)
C3 C2 N2 106.7(3)
C1 N2 C2 110.2(4)
C1 N2 C19 122.4(3)
C2 N2 C19 127.4(3)
C4 C5 C6 120.5(4)
C4 C5 C9 119.2(4)
C6 C5 C9 120.3(4)
C7 C6 C5 120.4(4)
C7 C6 C8 119.0(4)
C5 C6 C8 120.5(4)
C16 C15 C14 127.2(7)
C16 C15 Ir1 72.5(3)
C14 C15 Ir1 110.8(5)
C16 C15 H15 113.0
C14 C15 H15 113.0
Ir1 C15 H15 113.0
C6 C7 C2 118.4(4)
C6 C7 H7 120.8
C2 C7 H7 120.8
C6 C8 H8A 109.5
C6 C8 H8B 109.5
H8A C8 H8B 109.5
C6 C8 H8C 109.5
H8A C8 H8C 109.5
H8B C8 H8C 109.5
C5 C9 H9A 109.5
C5 C9 H9B 109.5
H9A C9 H9B 109.5
C5 C9 H9C 109.5
H9A C9 H9C 109.5
H9B C9 H9C 109.5
N1 C10 C25 115.1(3)
N1 C10 H10A 108.5
C25 C10 H10A 108.5
N1 C10 H10B 108.5
C25 C10 H10B 108.5
H10A C10 H10B 107.5
C4 C3 C2 120.4(4)
C4 C3 N1 133.3(4)
C2 C3 N1 106.3(3)
C11 C12 C13 122.6(5)
C11 C12 Ir1 69.9(3)
C13 C12 Ir1 114.1(5)
C11 C12 H12 114.2
C13 C12 H12 114.2
Ir1 C12 H12 114.2
C12 C11 C18 124.6(5)
C12 C11 Ir1 71.3(3)
C18 C11 Ir1 111.8(3)
C12 C11 H11 113.9
C18 C11 H11 113.9
Ir1 C11 H11 113.9
C29 C30 C25 118.6(4)
C29 C30 C33 119.0(5)
C25 C30 C33 122.4(4)
C15 C16 C17 121.5(6)
C15 C16 Ir1 70.3(3)
C17 C16 Ir1 111.6(3)
C15 C16 H16 115.1
C17 C16 H16 115.1
Ir1 C16 H16 115.1
C22 C21 C20 111.1(4)
C22 C21 H21A 109.4
C20 C21 H21A 109.4
C22 C21 H21B 109.4
C20 C21 H21B 109.4
H21A C21 H21B 108.0
N2 C19 C24 112.3(3)
N2 C19 C20 112.9(4)
C24 C19 C20 111.7(4)
N2 C19 H19 106.5
C24 C19 H19 106.5
C20 C19 H19 106.5
C17 C18 C11 113.6(5)
C17 C18 H18A 108.8
C11 C18 H18A 108.8
C17 C18 H18B 108.8
C11 C18 H18B 108.8
H18A C18 H18B 107.7
C16 C17 C18 113.8(4)
C16 C17 H17A 108.8
C18 C17 H17A 108.8
C16 C17 H17B 108.8
C18 C17 H17B 108.8
H17A C17 H17B 107.7
C19 C20 C21 110.5(4)
C19 C20 H20A 109.5
C21 C20 H20A 109.5
C19 C20 H20B 109.5
C21 C20 H20B 109.5
H20A C20 H20B 108.1
C21 C22 C23 110.7(4)
C21 C22 H22A 109.5
C23 C22 H22A 109.5
C21 C22 H22B 109.5
C23 C22 H22B 109.5
H22A C22 H22B 108.1
O2 C34 O1 124.2(4)
O2 C34 C35 124.9(5)
O1 C34 C35 110.9(5)
C30 C25 C26 120.3(4)
C30 C25 C10 119.6(4)
C26 C25 C10 120.1(4)
O1 C24 C23 109.3(4)
O1 C24 C19 105.4(3)
C23 C24 C19 111.3(3)
O1 C24 H24 110.3
C23 C24 H24 110.3
C19 C24 H24 110.3
C24 C23 C22 111.8(4)
C24 C23 H23A 109.3
C22 C23 H23A 109.3
C24 C23 H23B 109.3
C22 C23 H23B 109.3
H23A C23 H23B 107.9
C3 C4 C5 119.1(4)
C3 C4 H4 120.4
C5 C4 H4 120.4
C28 C27 C26 122.7(5)
C28 C27 H27 118.6
C26 C27 H27 118.6
C27 C26 C25 118.2(5)
C27 C26 C32 120.2(5)
C25 C26 C32 121.6(4)
C30 C33 H33A 109.5
C30 C33 H33B 109.5
H33A C33 H33B 109.5
C30 C33 H33C 109.5
H33A C33 H33C 109.5
H33B C33 H33C 109.5
C26 C32 H32A 109.5
C26 C32 H32B 109.5
H32A C32 H32B 109.5
C26 C32 H32C 109.5
H32A C32 H32C 109.5
H32B C32 H32C 109.5
C12 C13 C14 113.4(6)
C12 C13 H13A 108.9
C14 C13 H13A 108.9
C12 C13 H13B 108.9
C14 C13 H13B 108.9
H13A C13 H13B 107.7
C37 C35 C36 118.5(7)
C37 C35 C34 114.2(6)
C36 C35 C34 109.2(5)
C37 C35 H35 104.5
C36 C35 H35 104.5
C34 C35 H35 104.5
C15 C14 C13 112.6(6)
C15 C14 H14A 109.1
C13 C14 H14A 109.1
C15 C14 H14B 109.1
C13 C14 H14B 109.1
H14A C14 H14B 107.8
C35 C37 H37A 109.5
C35 C37 H37B 109.5
H37A C37 H37B 109.5
C35 C37 H37C 109.5
H37A C37 H37C 109.5
H37B C37 H37C 109.5
C30 C29 C28 122.3(5)
C30 C29 H29A 118.8
C28 C29 H29A 118.8
C27 C28 C29 117.9(5)
C27 C28 C31 120.9(6)
C29 C28 C31 121.2(6)
C28 C31 H31A 109.5
C28 C31 H31B 109.5
H31A C31 H31B 109.5
C28 C31 H31C 109.5
H31A C31 H31C 109.5
H31B C31 H31C 109.5
C35 C36 H36A 109.5
C35 C36 H36B 109.5
H36A C36 H36B 109.5
C35 C36 H36C 109.5
H36A C36 H36C 109.5
H36B C36 H36C 109.5

loop_
_geom_bond_atom_site_label_1
_geom_bond_atom_site_label_2
_geom_bond_distance
Ir1 C1 2.024(4)
Ir1 C11 2.084(5)
Ir1 C12 2.102(6)
Ir1 C15 2.157(5)
Ir1 C16 2.186(4)
Ir1 Cl1 2.3630(13)
O1 C34 1.313(6)
O1 C24 1.453(5)
N1 C1 1.369(5)
N1 C3 1.401(4)
N1 C10 1.463(5)
C1 N2 1.354(5)
C2 C7 1.386(5)
C2 C3 1.386(6)
C2 N2 1.406(5)
O2 C34 1.192(6)
N2 C19 1.456(5)
C5 C4 1.381(6)
C5 C6 1.399(6)
C5 C9 1.518(6)
C6 C7 1.388(6)
C6 C8 1.516(6)
C15 C16 1.386(8)
C15 C14 1.487(10)
C15 H15 0.9800
C7 H7 0.9300
C8 H8A 0.9600
C8 H8B 0.9600
C8 H8C 0.9600
C9 H9A 0.9600
C9 H9B 0.9600
C9 H9C 0.9600
C10 C25 1.497(6)
C10 H10A 0.9700
C10 H10B 0.9700
C3 C4 1.382(5)
C12 C11 1.393(7)
C12 C13 1.505(8)
C12 H12 0.9800
C11 C18 1.519(7)
C11 H11 0.9800
C30 C29 1.384(6)
C30 C25 1.395(6)
C30 C33 1.504(6)
C16 C17 1.503(7)
C16 H16 0.9800
C21 C22 1.500(7)
C21 C20 1.522(6)
C21 H21A 0.9700
C21 H21B 0.9700
C19 C24 1.515(6)
C19 C20 1.522(5)
C19 H19 0.9800
C18 C17 1.497(7)
C18 H18A 0.9700
C18 H18B 0.9700
C17 H17A 0.9700
C17 H17B 0.9700
C20 H20A 0.9700
C20 H20B 0.9700
C22 C23 1.519(6)
C22 H22A 0.9700
C22 H22B 0.9700
C34 C35 1.528(7)
C25 C26 1.402(6)
C24 C23 1.506(6)
C24 H24 0.9800
C23 H23A 0.9700
C23 H23B 0.9700
C4 H4 0.9300
C27 C28 1.359(8)
C27 C26 1.396(7)
C27 H27 0.9300
C26 C32 1.500(8)
C33 H33A 0.9600
C33 H33B 0.9600
C33 H33C 0.9600
C32 H32A 0.9600
C32 H32B 0.9600
C32 H32C 0.9600
C13 C14 1.501(10)
C13 H13A 0.9700
C13 H13B 0.9700
C35 C37 1.374(9)
C35 C36 1.463(9)
C35 H35 0.9800
C14 H14A 0.9700
C14 H14B 0.9700
C37 H37A 0.9600
C37 H37B 0.9600
C37 H37C 0.9600
C29 C28 1.390(7)
C29 H29A 0.9300
C28 C31 1.520(7)
C31 H31A 0.9600
C31 H31B 0.9600
C31 H31C 0.9600
C36 H36A 0.9600
C36 H36B 0.9600
C36 H36C 0.9600

loop_
_geom_torsion_atom_site_label_1
_geom_torsion_atom_site_label_2
_geom_torsion_atom_site_label_3
_geom_torsion_atom_site_label_4
_geom_torsion
C3 N1 C1 N2 3.7(4)
C10 N1 C1 N2 175.1(3)
C3 N1 C1 Ir1 -166.2(3)
C10 N1 C1 Ir1 5.2(5)
C11 Ir1 C1 N2 110.1(4)
C12 Ir1 C1 N2 71.0(4)
C15 Ir1 C1 N2 -11.8(9)
C16 Ir1 C1 N2 -172.3(5)
Cl1 Ir1 C1 N2 -94.3(4)
C11 Ir1 C1 N1 -82.2(4)
C12 Ir1 C1 N1 -121.3(4)
C15 Ir1 C1 N1 155.9(6)
C16 Ir1 C1 N1 -4.6(8)
Cl1 Ir1 C1 N1 73.4(3)
N1 C1 N2 C2 -3.7(4)
Ir1 C1 N2 C2 165.7(3)
N1 C1 N2 C19 178.7(3)
Ir1 C1 N2 C19 -11.8(6)
C7 C2 N2 C1 -173.9(4)
C3 C2 N2 C1 2.3(4)
C7 C2 N2 C19 3.6(7)
C3 C2 N2 C19 179.8(4)
C4 C5 C6 C7 -1.9(6)
C9 C5 C6 C7 -179.8(4)
C4 C5 C6 C8 177.7(4)
C9 C5 C6 C8 -0.2(6)
C1 Ir1 C15 C16 -170.8(5)
C11 Ir1 C15 C16 67.4(4)
C12 Ir1 C15 C16 103.2(4)
Cl1 Ir1 C15 C16 -89.3(4)
C1 Ir1 C15 C14 65.2(9)
C11 Ir1 C15 C14 -56.5(5)
C12 Ir1 C15 C14 -20.7(5)
C16 Ir1 C15 C14 -123.9(7)
Cl1 Ir1 C15 C14 146.7(5)
C5 C6 C7 C2 1.8(6)
C8 C6 C7 C2 -177.7(4)
C3 C2 C7 C6 -0.1(6)
N2 C2 C7 C6 175.7(4)
C1 N1 C10 C25 160.2(4)
C3 N1 C10 C25 -30.2(6)
C7 C2 C3 C4 -1.6(6)
N2 C2 C3 C4 -178.3(3)
C7 C2 C3 N1 176.7(3)
N2 C2 C3 N1 0.0(4)
C1 N1 C3 C4 175.7(4)
C10 N1 C3 C4 5.2(7)
C1 N1 C3 C2 -2.3(4)
C10 N1 C3 C2 -172.8(4)
C1 Ir1 C12 C11 89.2(3)
C15 Ir1 C12 C11 -112.0(3)
C16 Ir1 C12 C11 -76.0(3)
Cl1 Ir1 C12 C11 -169.1(4)
C1 Ir1 C12 C13 -153.1(5)
C11 Ir1 C12 C13 117.7(6)
C15 Ir1 C12 C13 5.7(5)
C16 Ir1 C12 C13 41.8(5)
Cl1 Ir1 C12 C13 -51.4(8)
C13 C12 C11 C18 -2.4(9)
Ir1 C12 C11 C18 104.0(5)
C13 C12 C11 Ir1 -106.4(6)
C1 Ir1 C11 C12 -95.3(3)
C15 Ir1 C11 C12 66.8(3)
C16 Ir1 C11 C12 101.2(3)
Cl1 Ir1 C11 C12 173.1(3)
C1 Ir1 C11 C18 144.0(4)
C12 Ir1 C11 C18 -120.7(5)
C15 Ir1 C11 C18 -53.8(5)
C16 Ir1 C11 C18 -19.4(4)
Cl1 Ir1 C11 C18 52.5(6)
C14 C15 C16 C17 -0.7(8)
Ir1 C15 C16 C17 -103.8(4)
C14 C15 C16 Ir1 103.1(6)
C1 Ir1 C16 C15 168.5(6)
C11 Ir1 C16 C15 -111.8(4)
C12 Ir1 C16 C15 -73.8(4)
Cl1 Ir1 C16 C15 91.2(4)
C1 Ir1 C16 C17 -74.4(8)
C11 Ir1 C16 C17 5.3(4)
C12 Ir1 C16 C17 43.3(4)
C15 Ir1 C16 C17 117.1(6)
Cl1 Ir1 C16 C17 -151.7(4)
C1 N2 C19 C24 -120.7(4)
C2 N2 C19 C24 62.2(5)
C1 N2 C19 C20 112.0(4)
C2 N2 C19 C20 -65.2(5)
C12 C11 C18 C17 -50.4(8)
Ir1 C11 C18 C17 31.3(6)
C15 C16 C17 C18 89.7(6)
Ir1 C16 C17 C18 10.3(7)
C11 C18 C17 C16 -27.1(8)
N2 C19 C20 C21 -177.4(4)
C24 C19 C20 C21 54.9(5)
C22 C21 C20 C19 -56.7(5)
C20 C21 C22 C23 57.1(6)
C24 O1 C34 O2 -2.1(8)
C24 O1 C34 C35 -179.8(4)
C29 C30 C25 C26 1.2(6)
C33 C30 C25 C26 -179.3(4)
C29 C30 C25 C10 -178.3(4)
C33 C30 C25 C10 1.1(6)
N1 C10 C25 C30 117.5(4)
N1 C10 C25 C26 -62.0(5)
C34 O1 C24 C23 93.1(5)
C34 O1 C24 C19 -147.2(4)
N2 C19 C24 O1 59.6(4)
C20 C19 C24 O1 -172.3(3)
N2 C19 C24 C23 178.0(3)
C20 C19 C24 C23 -54.0(5)
O1 C24 C23 C22 170.3(4)
C19 C24 C23 C22 54.3(5)
C21 C22 C23 C24 -56.1(5)
C2 C3 C4 C5 1.6(6)
N1 C3 C4 C5 -176.2(4)
C6 C5 C4 C3 0.1(6)
C9 C5 C4 C3 178.1(4)
C28 C27 C26 C25 -0.3(7)
C28 C27 C26 C32 -179.7(5)
C30 C25 C26 C27 -0.6(6)
C10 C25 C26 C27 178.9(4)
C30 C25 C26 C32 178.7(4)
C10 C25 C26 C32 -1.8(7)
C11 C12 C13 C14 91.1(8)
Ir1 C12 C13 C14 10.4(8)
O2 C34 C35 C37 44.4(11)
O1 C34 C35 C37 -137.9(8)
O2 C34 C35 C36 -90.8(8)
O1 C34 C35 C36 86.9(7)
C16 C15 C14 C13 -51.0(9)
Ir1 C15 C14 C13 32.4(8)
C12 C13 C14 C15 -28.3(9)
C25 C30 C29 C28 -0.9(7)
C33 C30 C29 C28 179.7(4)
C26 C27 C28 C29 0.7(8)
C26 C27 C28 C31 178.4(5)
C30 C29 C28 C27 0.0(7)
C30 C29 C28 C31 -177.8(5)
